data_4034663
loop_
_publ_author_name
'Xu, Hong-Hui'
'Zhang, Xiao-Hong'
'Zhang, Xing-Guo'

_publ_section_title
;
 Copper-Catalyzed Tandem Sulfuration/Annulation of Propargylamines with
 Sulfur via C-N Bond Cleavage.
;
_journal_issue 12
_journal_name_full 'The Journal of organic chemistry'
_journal_page_first 7894
_journal_page_last 7900
_journal_paper_doi 10.1021/acs.joc.9b00685
_journal_volume 84
_journal_year 2019
_chemical_formula_sum 'C10 H8 S3'
_chemical_formula_weight 224.34
_space_group_crystal_system triclinic
_space_group_IT_number 2
_space_group_name_Hall '-P 1'
_space_group_name_H-M_alt 'P -1'
_atom_sites_solution_hydrogens geom
_audit_creation_method SHELXL-2013
_cell_angle_alpha 90.452(2)
_cell_angle_beta 94.406(2)
_cell_angle_gamma 105.314(2)
_cell_formula_units_Z 4
_cell_length_a 7.3636(8)
_cell_length_b 8.0204(9)
_cell_length_c 18.386(2)
_cell_measurement_reflns_used 2458
_cell_measurement_temperature 296(2)
_cell_measurement_theta_max 54.334
_cell_measurement_theta_min 5.268
_cell_volume 1043.8(2)
_computing_cell_refinement 'Bruker SAINT'
_computing_data_collection 'Bruker APEX2'
_computing_data_reduction 'Bruker SAINT'
_computing_molecular_graphics 'Bruker SHELXTL'
_computing_publication_material 'Bruker SHELXTL'
_computing_structure_refinement 'SHELXL-2013 (Sheldrick, 2013)'
_computing_structure_solution 'SHELXS-97 (Sheldrick, 2008)'
_diffrn_ambient_temperature 296(2)
_diffrn_measured_fraction_theta_full 1.000
_diffrn_measured_fraction_theta_max 1.000
_diffrn_measurement_device_type 'Bruker APEX-II CCD'
_diffrn_measurement_method '\f and \w scans'
_diffrn_radiation_type MoK\a
_diffrn_radiation_wavelength 0.71073
_diffrn_reflns_av_R_equivalents 0.0163
_diffrn_reflns_av_unetI/netI 0.0271
_diffrn_reflns_Laue_measured_fraction_full 1.000
_diffrn_reflns_Laue_measured_fraction_max 1.000
_diffrn_reflns_limit_h_max 8
_diffrn_reflns_limit_h_min -9
_diffrn_reflns_limit_k_max 9
_diffrn_reflns_limit_k_min -9
_diffrn_reflns_limit_l_max 22
_diffrn_reflns_limit_l_min -22
_diffrn_reflns_number 7696
_diffrn_reflns_point_group_measured_fraction_full 1.000
_diffrn_reflns_point_group_measured_fraction_max 1.000
_diffrn_reflns_theta_full 25.242
_diffrn_reflns_theta_max 25.996
_diffrn_reflns_theta_min 1.111
_exptl_absorpt_coefficient_mu 0.658
_exptl_absorpt_correction_T_max 0.7456
_exptl_absorpt_correction_T_min 0.6723
_exptl_absorpt_correction_type multi-scan
_exptl_absorpt_process_details sadabs
_exptl_crystal_colour brown
_exptl_crystal_density_diffrn 1.428
_exptl_crystal_description prismatic
_exptl_crystal_F_000 464
_exptl_crystal_size_max 0.180
_exptl_crystal_size_mid 0.150
_exptl_crystal_size_min 0.120
_refine_diff_density_max 0.226
_refine_diff_density_min -0.279
_refine_diff_density_rms 0.045
_refine_ls_extinction_method none
_refine_ls_goodness_of_fit_ref 1.030
_refine_ls_hydrogen_treatment constr
_refine_ls_matrix_type full
_refine_ls_number_parameters 237
_refine_ls_number_reflns 4092
_refine_ls_number_restraints 0
_refine_ls_restrained_S_all 1.030
_refine_ls_R_factor_all 0.0587
_refine_ls_R_factor_gt 0.0364
_refine_ls_shift/su_max 0.031
_refine_ls_shift/su_mean 0.001
_refine_ls_structure_factor_coef Fsqd
_refine_ls_weighting_details 'w=1/[\s^2^(Fo^2^)+(0.0465P)^2^+0.1687P] where P=(Fo^2^+2Fc^2^)/3'
_refine_ls_weighting_scheme calc
_refine_ls_wR_factor_gt 0.0884
_refine_ls_wR_factor_ref 0.1006
_reflns_Friedel_coverage 0.000
_reflns_number_gt 2866
_reflns_number_total 4092
_reflns_threshold_expression 'I > 2\s(I)'
_cod_data_source_file jo9b00685_si_002.cif
_cod_data_source_block mo_dm18062_0m
_cod_database_code 4034663
_shelx_space_group_comment
; 
The symmetry employed for this shelxl refinement is uniquely defined 
by the following loop, which should always be used as a source of 
symmetry information in preference to the above space-group names. 
They are only intended as comments. 
;
_shelx_estimated_absorpt_t_min 0.891
_shelx_estimated_absorpt_t_max 0.925
_shelxl_version_number 2013-4

loop_
_space_group_symop_operation_xyz
'x, y, z'
'-x, -y, -z'

loop_
_atom_site_label
_atom_site_type_symbol
_atom_site_fract_x
_atom_site_fract_y
_atom_site_fract_z
_atom_site_U_iso_or_equiv
_atom_site_adp_type
_atom_site_occupancy
_atom_site_site_symmetry_order
_atom_site_calc_flag
_atom_site_refinement_flags_posn
_atom_site_refinement_flags_adp
S1 S 0.06296(11) 0.25550(9) 0.29049(3) 0.0741(2) Uani 1 1 d . .
S2 S 0.16912(11) 0.49503(9) 0.34046(3) 0.0730(2) Uani 1 1 d . .
S3 S -0.02735(13) -0.07665(10) 0.36031(4) 0.0872(3) Uani 1 1 d . .
S4 S 0.20236(11) -0.17462(9) 1.19342(3) 0.0713(2) Uani 1 1 d . .
S5 S 0.26781(11) 0.05025(8) 1.13729(3) 0.0709(2) Uani 1 1 d . .
S6 S 0.09368(12) -0.52533(9) 1.13333(4) 0.0793(2) Uani 1 1 d . .
C1 C 0.0554(4) 0.1372(3) 0.36909(13) 0.0645(6) Uani 1 1 d . .
C2 C 0.1211(3) 0.2414(3) 0.43235(12) 0.0621(6) Uani 1 1 d . .
H2 H 0.1239 0.1905 0.4776 0.075 Uiso 1 1 calc R U
C3 C 0.1801(3) 0.4147(3) 0.42792(12) 0.0562(6) Uani 1 1 d . .
C4 C 0.2512(3) 0.5399(3) 0.48889(12) 0.0576(6) Uani 1 1 d . .
C5 C 0.2965(4) 0.4847(4) 0.55758(14) 0.0764(8) Uani 1 1 d . .
H5 H 0.2822 0.3675 0.5649 0.092 Uiso 1 1 calc R U
C6 C 0.3625(4) 0.6014(5) 0.61503(15) 0.0832(8) Uani 1 1 d . .
H6 H 0.3919 0.5609 0.6605 0.100 Uiso 1 1 calc R U
C7 C 0.3862(4) 0.7753(4) 0.60742(16) 0.0789(8) Uani 1 1 d . .
C8 C 0.3404(4) 0.8308(4) 0.53964(17) 0.0845(8) Uani 1 1 d . .
H8 H 0.3540 0.9482 0.5330 0.101 Uiso 1 1 calc R U
C9 C 0.2745(4) 0.7156(4) 0.48098(15) 0.0751(7) Uani 1 1 d . .
H9 H 0.2455 0.7569 0.4356 0.090 Uiso 1 1 calc R U
C10 C 0.4618(4) 0.9031(5) 0.67079(18) 0.1100(12) Uani 1 1 d . .
H10A H 0.4619 0.8415 0.7154 0.165 Uiso 1 1 calc R U
H10B H 0.3830 0.9806 0.6737 0.165 Uiso 1 1 calc R U
H10C H 0.5884 0.9679 0.6635 0.165 Uiso 1 1 calc R U
C11 C 0.1582(3) -0.3141(3) 1.11869(12) 0.0554(6) Uani 1 1 d . .
C12 C 0.1805(3) -0.2276(3) 1.05223(12) 0.0562(6) Uani 1 1 d . .
H12 H 0.1585 -0.2908 1.0083 0.067 Uiso 1 1 calc R U
C13 C 0.2339(3) -0.0526(3) 1.05219(11) 0.0479(5) Uani 1 1 d . .
C14 C 0.2651(3) 0.0580(3) 0.98865(11) 0.0503(5) Uani 1 1 d . .
C15 C 0.2538(4) -0.0120(3) 0.91903(13) 0.0675(7) Uani 1 1 d . .
H15 H 0.2271 -0.1313 0.9122 0.081 Uiso 1 1 calc R U
C16 C 0.2815(4) 0.0921(4) 0.85970(14) 0.0764(8) Uani 1 1 d . .
H16 H 0.2723 0.0411 0.8135 0.092 Uiso 1 1 calc R U
C17 C 0.3223(3) 0.2693(4) 0.86647(14) 0.0661(7) Uani 1 1 d . .
C18 C 0.3332(4) 0.3389(3) 0.93581(15) 0.0769(8) Uani 1 1 d . .
H18 H 0.3601 0.4582 0.9424 0.092 Uiso 1 1 calc R U
C19 C 0.3053(4) 0.2359(3) 0.99549(14) 0.0691(7) Uani 1 1 d . .
H19 H 0.3138 0.2872 1.0416 0.083 Uiso 1 1 calc R U
C20 C 0.3515(4) 0.3823(4) 0.80099(16) 0.0901(9) Uani 1 1 d . .
H20A H 0.2690 0.4572 0.8006 0.135 Uiso 1 1 calc R U
H20B H 0.3238 0.3110 0.7572 0.135 Uiso 1 1 calc R U
H20C H 0.4804 0.4508 0.8034 0.135 Uiso 1 1 calc R U

loop_
_atom_site_aniso_label
_atom_site_aniso_U_11
_atom_site_aniso_U_22
_atom_site_aniso_U_33
_atom_site_aniso_U_23
_atom_site_aniso_U_13
_atom_site_aniso_U_12
S1 0.1037(5) 0.0815(5) 0.0436(3) 0.0120(3) 0.0139(3) 0.0336(4)
S2 0.0962(5) 0.0751(4) 0.0488(4) 0.0210(3) 0.0126(3) 0.0220(4)
S3 0.1323(7) 0.0685(4) 0.0671(4) 0.0055(3) 0.0137(4) 0.0363(4)
S4 0.0994(5) 0.0723(4) 0.0401(3) -0.0025(3) 0.0049(3) 0.0196(4)
S5 0.1020(5) 0.0609(4) 0.0458(3) -0.0100(3) 0.0020(3) 0.0161(3)
S6 0.1152(6) 0.0592(4) 0.0585(4) 0.0060(3) 0.0046(4) 0.0151(4)
C1 0.0777(17) 0.0720(16) 0.0526(14) 0.0137(12) 0.0168(12) 0.0319(13)
C2 0.0769(16) 0.0739(16) 0.0420(12) 0.0160(11) 0.0130(11) 0.0288(13)
C3 0.0560(13) 0.0730(16) 0.0445(12) 0.0170(11) 0.0142(10) 0.0223(11)
C4 0.0511(13) 0.0732(16) 0.0490(13) 0.0118(11) 0.0116(10) 0.0148(11)
C5 0.0833(19) 0.0852(19) 0.0567(15) 0.0161(14) 0.0050(14) 0.0150(15)
C6 0.0773(19) 0.112(2) 0.0533(16) 0.0080(16) -0.0045(13) 0.0146(17)
C7 0.0519(15) 0.108(2) 0.0713(19) -0.0065(17) 0.0068(13) 0.0117(15)
C8 0.086(2) 0.0762(19) 0.088(2) -0.0022(16) 0.0158(16) 0.0137(15)
C9 0.0863(19) 0.0817(19) 0.0599(16) 0.0120(14) 0.0093(14) 0.0254(15)
C10 0.080(2) 0.141(3) 0.097(2) -0.044(2) -0.0098(18) 0.014(2)
C11 0.0604(14) 0.0605(14) 0.0448(12) -0.0026(10) 0.0024(10) 0.0156(11)
C12 0.0660(15) 0.0590(14) 0.0407(11) -0.0063(10) 0.0024(10) 0.0124(11)
C13 0.0446(12) 0.0585(13) 0.0403(11) -0.0061(9) 0.0017(9) 0.0138(10)
C14 0.0447(12) 0.0573(13) 0.0471(12) -0.0019(10) 0.0009(9) 0.0117(10)
C15 0.0868(18) 0.0622(15) 0.0484(13) -0.0015(11) 0.0020(12) 0.0118(13)
C16 0.094(2) 0.084(2) 0.0456(14) -0.0003(13) 0.0027(13) 0.0144(15)
C17 0.0563(14) 0.0784(18) 0.0585(15) 0.0129(13) -0.0016(11) 0.0102(12)
C18 0.093(2) 0.0583(15) 0.0727(18) 0.0086(14) 0.0015(15) 0.0088(14)
C19 0.0900(18) 0.0589(15) 0.0533(14) -0.0028(12) 0.0044(13) 0.0114(13)
C20 0.090(2) 0.099(2) 0.0742(19) 0.0312(17) 0.0011(15) 0.0138(17)

loop_
_atom_type_symbol
_atom_type_description
_atom_type_scat_dispersion_real
_atom_type_scat_dispersion_imag
_atom_type_scat_source
C C 0.0033 0.0016 'International Tables Vol C Tables 4.2.6.8 and 6.1.1.4'
H H 0.0000 0.0000 'International Tables Vol C Tables 4.2.6.8 and 6.1.1.4'
S S 0.1246 0.1234 'International Tables Vol C Tables 4.2.6.8 and 6.1.1.4'

loop_
_geom_angle_atom_site_label_1
_geom_angle_atom_site_label_2
_geom_angle_atom_site_label_3
_geom_angle
C1 S1 S2 96.66(9)
C3 S2 S1 94.38(9)
C11 S4 S5 96.91(9)
C13 S5 S4 94.60(8)
C2 C1 S3 129.48(19)
C2 C1 S1 112.90(19)
S3 C1 S1 117.62(15)
C3 C2 C1 120.3(2)
C3 C2 H2 119.8
C1 C2 H2 119.8
C2 C3 C4 126.6(2)
C2 C3 S2 115.73(19)
C4 C3 S2 117.67(18)
C9 C4 C5 117.3(2)
C9 C4 C3 122.2(2)
C5 C4 C3 120.5(2)
C6 C5 C4 120.8(3)
C6 C5 H5 119.6
C4 C5 H5 119.6
C7 C6 C5 122.1(3)
C7 C6 H6 119.0
C5 C6 H6 119.0
C6 C7 C8 117.5(3)
C6 C7 C10 121.7(3)
C8 C7 C10 120.9(3)
C7 C8 C9 121.4(3)
C7 C8 H8 119.3
C9 C8 H8 119.3
C4 C9 C8 121.0(3)
C4 C9 H9 119.5
C8 C9 H9 119.5
C7 C10 H10A 109.5
C7 C10 H10B 109.5
H10A C10 H10B 109.5
C7 C10 H10C 109.5
H10A C10 H10C 109.5
H10B C10 H10C 109.5
C12 C11 S6 129.38(18)
C12 C11 S4 112.84(17)
S6 C11 S4 117.78(14)
C13 C12 C11 120.1(2)
C13 C12 H12 119.9
C11 C12 H12 119.9
C12 C13 C14 127.39(19)
C12 C13 S5 115.55(17)
C14 C13 S5 117.06(16)
C15 C14 C19 117.0(2)
C15 C14 C13 121.2(2)
C19 C14 C13 121.8(2)
C16 C15 C14 121.0(2)
C16 C15 H15 119.5
C14 C15 H15 119.5
C15 C16 C17 122.1(2)
C15 C16 H16 119.0
C17 C16 H16 119.0
C16 C17 C18 116.9(2)
C16 C17 C20 121.7(3)
C18 C17 C20 121.4(3)
C19 C18 C17 121.5(3)
C19 C18 H18 119.3
C17 C18 H18 119.3
C18 C19 C14 121.6(2)
C18 C19 H19 119.2
C14 C19 H19 119.2
C17 C20 H20A 109.5
C17 C20 H20B 109.5
H20A C20 H20B 109.5
C17 C20 H20C 109.5
H20A C20 H20C 109.5
H20B C20 H20C 109.5

loop_
_geom_bond_atom_site_label_1
_geom_bond_atom_site_label_2
_geom_bond_distance
S1 C1 1.731(2)
S1 S2 2.0529(10)
S2 C3 1.741(2)
S3 C1 1.664(3)
S4 C11 1.721(2)
S4 S5 2.0486(10)
S5 C13 1.732(2)
S6 C11 1.664(2)
C1 C2 1.403(3)
C2 C3 1.348(3)
C2 H2 0.9300
C3 C4 1.468(3)
C4 C9 1.383(4)
C4 C5 1.387(3)
C5 C6 1.376(4)
C5 H5 0.9300
C6 C7 1.369(4)
C6 H6 0.9300
C7 C8 1.374(4)
C7 C10 1.516(4)
C8 C9 1.386(4)
C8 H8 0.9300
C9 H9 0.9300
C10 H10A 0.9600
C10 H10B 0.9600
C10 H10C 0.9600
C11 C12 1.409(3)
C12 C13 1.354(3)
C12 H12 0.9300
C13 C14 1.468(3)
C14 C15 1.381(3)
C14 C19 1.382(3)
C15 C16 1.374(3)
C15 H15 0.9300
C16 C17 1.375(4)
C16 H16 0.9300
C17 C18 1.376(4)
C17 C20 1.507(4)
C18 C19 1.374(3)
C18 H18 0.9300
C19 H19 0.9300
C20 H20A 0.9600
C20 H20B 0.9600
C20 H20C 0.9600

loop_
_geom_torsion_atom_site_label_1
_geom_torsion_atom_site_label_2
_geom_torsion_atom_site_label_3
_geom_torsion_atom_site_label_4
_geom_torsion
S2 S1 C1 C2 -0.47(19)
S2 S1 C1 S3 178.99(13)
S3 C1 C2 C3 -178.90(19)
S1 C1 C2 C3 0.5(3)
C1 C2 C3 C4 179.7(2)
C1 C2 C3 S2 -0.2(3)
S1 S2 C3 C2 -0.13(19)
S1 S2 C3 C4 180.00(16)
C2 C3 C4 C9 -167.4(2)
S2 C3 C4 C9 12.5(3)
C2 C3 C4 C5 12.1(4)
S2 C3 C4 C5 -168.03(19)
C9 C4 C5 C6 -0.2(4)
C3 C4 C5 C6 -179.7(2)
C4 C5 C6 C7 0.1(4)
C5 C6 C7 C8 0.4(4)
C5 C6 C7 C10 -179.1(3)
C6 C7 C8 C9 -0.6(4)
C10 C7 C8 C9 178.8(3)
C5 C4 C9 C8 -0.1(4)
C3 C4 C9 C8 179.5(2)
C7 C8 C9 C4 0.5(4)
S5 S4 C11 C12 -0.46(18)
S5 S4 C11 S6 -179.49(13)
S6 C11 C12 C13 179.69(18)
S4 C11 C12 C13 0.8(3)
C11 C12 C13 C14 179.5(2)
C11 C12 C13 S5 -0.7(3)
S4 S5 C13 C12 0.31(18)
S4 S5 C13 C14 -179.90(15)
C12 C13 C14 C15 -4.6(4)
S5 C13 C14 C15 175.63(18)
C12 C13 C14 C19 174.9(2)
S5 C13 C14 C19 -4.9(3)
C19 C14 C15 C16 -0.1(4)
C13 C14 C15 C16 179.4(2)
C14 C15 C16 C17 0.3(4)
C15 C16 C17 C18 -0.4(4)
C15 C16 C17 C20 -179.7(3)
C16 C17 C18 C19 0.2(4)
C20 C17 C18 C19 179.5(3)
C17 C18 C19 C14 0.0(4)
C15 C14 C19 C18 -0.1(4)
C13 C14 C19 C18 -179.6(2)
